data_4128907
loop_
_publ_author_name
'Wang, Xiao-Ning'
'Zhang, Peng'
'Kirchon, Angelo'
'Li, Jia-Luo'
'Chen, Wen-Miao'
'Zhao, Yu-Meng'
'Li, Bao'
'Zhou, Hong-Cai'

_publ_section_title
;
 Crystallographic Visualization of Postsynthetic Nickel Clusters into
 Metal-Organic Framework.
;
_journal_issue 34
_journal_name_full 'Journal of the American Chemical Society'
_journal_page_first 13654
_journal_page_last 13663
_journal_paper_doi 10.1021/jacs.9b06711
_journal_volume 141
_journal_year 2019
_chemical_formula_moiety 'C32 H16 N8 O16 Zr3'
_chemical_formula_sum 'C32 H16 N8 O16 Zr3'
_chemical_formula_weight 1042.19
_space_group_crystal_system orthorhombic
_space_group_IT_number 58
_space_group_name_Hall '-P 2 2n'
_space_group_name_H-M_alt 'P n n m'
_atom_sites_solution_hydrogens geom
_audit_creation_date 2019-07-18
_audit_creation_method
;
Olex2 1.2
(compiled 2018.05.29 svn.r3508 for OlexSys, GUI svn.r5506)
;
_cell_angle_alpha 90
_cell_angle_beta 90
_cell_angle_gamma 90
_cell_formula_units_Z 4
_cell_length_a 30.977(9)
_cell_length_b 20.520(6)
_cell_length_c 22.213(6)
_cell_measurement_reflns_used 4867
_cell_measurement_temperature 100(2)
_cell_measurement_theta_max 50.637
_cell_measurement_theta_min 2.579
_cell_volume 14120(7)
_computing_cell_refinement 'SAINT v8.37A (Bruker, 2015)'
_computing_data_reduction 'SAINT v8.37A (Bruker, 2015)'
_computing_molecular_graphics 'Olex2 (Dolomanov et al., 2009)'
_computing_publication_material 'Olex2 (Dolomanov et al., 2009)'
_computing_structure_refinement 'ShelXL (Sheldrick, 2015)'
_diffrn_ambient_temperature 100.21
_diffrn_measured_fraction_theta_full 0.982
_diffrn_measured_fraction_theta_max 0.982
_diffrn_measurement_device_type 'Bruker APEX-II CCD'
_diffrn_measurement_method '\f and \w scans'
_diffrn_radiation_type CuK\a
_diffrn_radiation_wavelength 1.54184
_diffrn_reflns_av_R_equivalents 0.2246
_diffrn_reflns_av_unetI/netI 0.1262
_diffrn_reflns_Laue_measured_fraction_full 0.982
_diffrn_reflns_Laue_measured_fraction_max 0.982
_diffrn_reflns_limit_h_max 23
_diffrn_reflns_limit_h_min -23
_diffrn_reflns_limit_k_max 15
_diffrn_reflns_limit_k_min -15
_diffrn_reflns_limit_l_max 11
_diffrn_reflns_limit_l_min -17
_diffrn_reflns_number 25218
_diffrn_reflns_point_group_measured_fraction_full 0.982
_diffrn_reflns_point_group_measured_fraction_max 0.982
_diffrn_reflns_theta_full 36.828
_diffrn_reflns_theta_max 36.828
_diffrn_reflns_theta_min 2.448
_exptl_absorpt_coefficient_mu 1.984
_exptl_absorpt_correction_type none
_exptl_crystal_colour GREEN
_exptl_crystal_density_diffrn 0.490
_exptl_crystal_description BLOCK
_exptl_crystal_F_000 2048
_exptl_crystal_size_max 0.1
_exptl_crystal_size_mid 0.1
_exptl_crystal_size_min 0.1
_refine_diff_density_max 0.985
_refine_diff_density_min -1.329
_refine_diff_density_rms 0.193
_refine_ls_extinction_method none
_refine_ls_goodness_of_fit_ref 1.947
_refine_ls_hydrogen_treatment constr
_refine_ls_matrix_type full
_refine_ls_number_parameters 271
_refine_ls_number_reflns 3557
_refine_ls_number_restraints 322
_refine_ls_restrained_S_all 2.161
_refine_ls_R_factor_all 0.2950
_refine_ls_R_factor_gt 0.2062
_refine_ls_shift/su_max 0.002
_refine_ls_shift/su_mean 0.000
_refine_ls_structure_factor_coef Fsqd
_refine_ls_weighting_details 'w=1/[\s^2^(Fo^2^)+(0.2000P)^2^] where P=(Fo^2^+2Fc^2^)/3'
_refine_ls_weighting_scheme calc
_refine_ls_wR_factor_gt 0.5000
_refine_ls_wR_factor_ref 0.5454
_reflns_Friedel_coverage 0.000
_reflns_number_gt 1841
_reflns_number_total 3557
_reflns_threshold_expression 'I > 2\s(I)'
_cod_data_source_file ja9b06711_si_005.cif
_cod_data_source_block HUST-4
_cod_depositor_comments
;
The following automatic conversions were performed:

data item '_exptl_absorpt_correction_type' value 'NONE' was changed
to 'none' in accordance with the
/home/data/users/saulius/crontab/automatic-downloads/current/ACS/lib/dictionaries/cif_core.dic
dictionary named 'cif_core.dic' version 2.4.2 last updated on
2011-04-26.

Automatic conversion script
Id: cif_fix_values 6909 2019-04-08 15:41:33Z antanas 
;
_cod_original_cell_volume 14119(7)
_cod_database_code 4128907
_shelx_shelxl_version_number 2014/7
_shelx_space_group_comment
;
The symmetry employed for this shelxl refinement is uniquely defined
by the following loop, which should always be used as a source of
symmetry information in preference to the above space-group names.
They are only intended as comments.
;
_olex2_refinement_description
;
1. Fixed Uiso
 At 1.2 times of:
  All C(H) groups
2. Restrained distances
 C1-C2 = C2-C3 = C3-C4 = C4-C5 = C5-C6 = C6-C7 = C7-C2
 1.45 with sigma of 0.01
 C2-C4 = C3-C5 = C4-C6 = C5-C7 = C6-C2 = C7-C3
 2.45 with sigma of 0.01
 C1-C3 = C1-C7
 2.45 with sigma of 0.02
 C1-O1 = C1-O2
 1.25 with sigma of 0.02
 O1-O2
 2.24 with sigma of 0.02
 C2-O1 = C2-O2
 2.45 with sigma of 0.02
 C8-C9 = C9-C10 = C10-C11 = C11-C12 = C12-C13 = C13-C14 = C14-C9
 1.45 with sigma of 0.01
 C9-C11 = C10-C12 = C11-C13 = C12-C14 = C13-C9 = C14-C10
 2.45 with sigma of 0.01
 C8-C10 = C8-C14
 2.45 with sigma of 0.02
 C8-O3 = C8-O4
 1.25 with sigma of 0.02
 O3-O4
 2.24 with sigma of 0.02
 C9-O3 = C9-O4
 2.45 with sigma of 0.02
 C15-C5
 1.45 with sigma of 0.02
 C11-C16
 2.45 with sigma of 0.02
 C13-C16
 2.45 with sigma of 0.02
 C12-C16
 1.45 with sigma of 0.02
 N2-C15 = C15-N3 = N3-N4 = N4-C16 = C16-N2
 1.25 with sigma of 0.01
 N2-N3 = C15-N4 = N3-C16 = N4-N2 = C16-C15
 2.25 with sigma of 0.01
 C5-N2 = C5-N3
 2.25 with sigma of 0.02
 C12-N2 = C12-N4
 2.25 with sigma of 0.02
3. Restrained planarity
 C1, C2, C3, C7
 with sigma of 0.01
 C2, C3, C4, C5, C6, C7
 with sigma of 0.01
 O1, O2, C1, C2
 with sigma of 0.01
 C8, C9, C10, C14
 with sigma of 0.01
 C9, C10, C11, C12, C13, C14
 with sigma of 0.01
 O3, O4, C8, C9
 with sigma of 0.01
 C15, C6, C5, C4
 with sigma of 0.05
 N2, N3, N4, C15, C16
 with sigma of 0.075
 C12, C16, N2, N4
 with sigma of 0.05
 N1, N2, C16, N4, N3, C15
 with sigma of 0.05
4. Rigid bond restraints
 C1, C2, C3, C4, C5, C6, C7
 with sigma for 1-2 distances of 0.01 and sigma for 1-3 distances of 0.01
 C8, C9, C10, C11, C12, C13, C14
 with sigma for 1-2 distances of 0.01 and sigma for 1-3 distances of 0.01
 N1, N2, C16, N4, N3, C15
 with sigma for 1-2 distances of 0.01 and sigma for 1-3 distances of 0.01
 O6, Zr1
 with sigma for 1-2 distances of 0.01 and sigma for 1-3 distances of 0.01
 O5, Zr1
 with sigma for 1-2 distances of 0.01 and sigma for 1-3 distances of 0.01
 O2, Zr1
 with sigma for 1-2 distances of 0.01 and sigma for 1-3 distances of 0.01
 C1, O1
 with sigma for 1-2 distances of 0.01 and sigma for 1-3 distances of 0.01
 O4, C8
 with sigma for 1-2 distances of 0.01 and sigma for 1-3 distances of 0.01
 Zr2, O7
 with sigma for 1-2 distances of 0.01 and sigma for 1-3 distances of 0.01
5. Uiso/Uaniso restraints and constraints
C1 \\sim C2 \\sim C3 \\sim C4 \\sim C5 \\sim C6 \\sim C7: within 2A with sigma
of 0.04 and sigma for terminal atoms of 0.08
C8 \\sim C9 \\sim C10 \\sim C11 \\sim C12 \\sim C13 \\sim C14: within 2A with
sigma of 0.04 and sigma for terminal atoms of 0.08
N1 \\sim N2 \\sim C16 \\sim N4 \\sim N3 \\sim C15: within 2A with sigma of 0.04
and sigma for terminal atoms of 0.08
O4 \\sim C8: within 2A with sigma of 0.04 and sigma for terminal atoms of 0.08
Zr2 \\sim O7: within 2A with sigma of 0.04 and sigma for terminal atoms of 0.08
Uanis(O5) \\sim Ueq, Uanis(O6) \\sim Ueq, Uanis(C9) \\sim Ueq, Uanis(C8) \\sim
Ueq, Uanis(N1) \\sim Ueq, Uanis(N2) \\sim Ueq, Uanis(C1) \\sim Ueq, Uanis(C3)
\\sim Ueq, Uanis(C4) \\sim Ueq, Uanis(C15) \\sim Ueq, Uanis(C16) \\sim Ueq,
Uanis(O3) \\sim Ueq: with sigma of 0.01 and sigma for terminal atoms of 0.02
6.a Aromatic/amide H refined with riding coordinates:
 C7(H7), C6(H6), C14(H14), C4(H4), C10(H10), C11(H11), C13(H13), C3(H3)
;
_olex2_submission_special_instructions 'No special instructions were received'

loop_
_space_group_symop_operation_xyz
'x, y, z'
'-x, -y, z'
'-x+1/2, y+1/2, -z+1/2'
'x+1/2, -y+1/2, -z+1/2'
'-x, -y, -z'
'x, y, -z'
'x-1/2, -y-1/2, z-1/2'
'-x-1/2, y-1/2, z-1/2'

loop_
_atom_site_label
_atom_site_type_symbol
_atom_site_fract_x
_atom_site_fract_y
_atom_site_fract_z
_atom_site_U_iso_or_equiv
_atom_site_adp_type
_atom_site_occupancy
_atom_site_site_symmetry_order
_atom_site_calc_flag
_atom_site_refinement_flags_posn
_atom_site_refinement_flags_adp
_atom_site_refinement_flags_occupancy
Zr1 Zr 0.42543(14) 0.4593(3) 0.5000 0.101(3) Uani 1 2 d S TU P
Zr2 Zr 0.51950(11) 0.4189(3) 0.57877(19) 0.115(3) Uani 1 1 d . U .
O4 O 0.1244(6) -0.0005(11) 0.9399(10) 0.095(9) Uani 1 1 d D U .
O3 O 0.0880(7) 0.0747(12) 0.8885(13) 0.142(12) Uani 1 1 d D U .
O5 O 0.4675(8) 0.4930(15) 0.5763(13) 0.119(9) Uani 1 1 d . U .
O2 O 0.4073(7) 0.3778(13) 0.5615(10) 0.141(11) Uani 1 1 d D U .
O7 O 0.5562(14) 0.4264(19) 0.5000 0.129(16) Uani 1 2 d S TU P
O8 O 0.5418(10) 0.3188(16) 0.5652(19) 0.215(19) Uani 1 1 d . . .
O6 O 0.4848(10) 0.4019(16) 0.5000 0.100(10) Uani 1 2 d S TU P
O9 O 0.5156(8) 0.441(2) 0.6761(13) 0.23(2) Uani 1 1 d . . .
C8 C 0.1242(6) 0.0456(10) 0.8993(8) 0.118(12) Uani 1 1 d D U .
O1 O 0.4678(7) 0.3510(18) 0.6113(14) 0.27(3) Uani 1 1 d D U .
C1 C 0.4264(8) 0.3420(10) 0.6027(10) 0.199(16) Uani 1 1 d D U .
C9 C 0.1637(6) 0.0627(8) 0.8680(8) 0.143(12) Uani 1 1 d D U .
N2 N 0.2884(8) 0.1648(13) 0.7511(12) 0.39(2) Uani 1 1 d D U .
C2 C 0.4014(8) 0.2948(9) 0.6367(8) 0.223(15) Uani 1 1 d D U .
C7 C 0.3558(8) 0.2959(14) 0.6310(14) 0.232(16) Uani 1 1 d D U .
H7 H 0.3423 0.3270 0.6056 0.278 Uiso 1 1 calc R . .
C6 C 0.3304(7) 0.2500(17) 0.6636(16) 0.242(17) Uani 1 1 d D U .
H6 H 0.2998 0.2504 0.6599 0.291 Uiso 1 1 calc R . .
C14 C 0.2027(7) 0.0321(13) 0.8858(12) 0.179(14) Uani 1 1 d D U .
H14 H 0.2027 0.0010 0.9175 0.215 Uiso 1 1 calc R . .
C4 C 0.3966(11) 0.2027(12) 0.7073(12) 0.223(15) Uani 1 1 d D U .
H4 H 0.4101 0.1717 0.7328 0.268 Uiso 1 1 calc R . .
C5 C 0.3509(10) 0.2036(12) 0.7017(11) 0.240(17) Uani 1 1 d D U .
C10 C 0.1632(7) 0.1090(12) 0.8208(11) 0.188(15) Uani 1 1 d D U .
H10 H 0.1369 0.1292 0.8092 0.225 Uiso 1 1 calc R . .
C11 C 0.2024(8) 0.1252(13) 0.7907(12) 0.224(17) Uani 1 1 d D U .
H11 H 0.2021 0.1563 0.7590 0.268 Uiso 1 1 calc R . .
C13 C 0.2419(6) 0.0482(15) 0.8559(14) 0.207(16) Uani 1 1 d D U .
H13 H 0.2682 0.0279 0.8678 0.248 Uiso 1 1 calc R . .
C3 C 0.4221(8) 0.2488(12) 0.6744(12) 0.219(15) Uani 1 1 d D U .
H3 H 0.4526 0.2485 0.6780 0.263 Uiso 1 1 calc R . .
C15 C 0.3298(8) 0.1604(14) 0.7329(14) 0.39(2) Uani 1 1 d D U .
C12 C 0.2419(7) 0.0949(13) 0.8081(12) 0.223(17) Uani 1 1 d D U .
N4 N 0.3136(10) 0.0706(15) 0.781(2) 0.42(2) Uani 1 1 d D U .
C16 C 0.2791(7) 0.1098(13) 0.7808(11) 0.39(2) Uani 1 1 d D U .
N3 N 0.3459(8) 0.1028(16) 0.7504(19) 0.42(2) Uani 1 1 d D U .
N1 N 0.266(2) 0.204(4) 0.744(3) 0.37(2) Uani 1 1 d . U .

loop_
_atom_site_aniso_label
_atom_site_aniso_U_11
_atom_site_aniso_U_22
_atom_site_aniso_U_33
_atom_site_aniso_U_23
_atom_site_aniso_U_13
_atom_site_aniso_U_12
Zr1 0.043(4) 0.209(8) 0.051(5) 0.000 0.000 0.000(4)
Zr2 0.057(3) 0.197(6) 0.091(4) 0.060(4) -0.008(2) -0.015(3)
O4 0.068(15) 0.12(2) 0.10(2) 0.023(15) 0.007(15) -0.021(14)
O3 0.130(14) 0.152(15) 0.145(15) -0.002(10) 0.007(10) 0.013(9)
O5 0.119(11) 0.126(12) 0.113(11) -0.006(9) -0.034(8) 0.009(9)
O2 0.09(2) 0.24(3) 0.09(2) 0.015(19) 0.036(19) -0.03(2)
O7 0.20(4) 0.13(4) 0.05(2) 0.000 0.000 -0.12(3)
O8 0.14(3) 0.14(3) 0.36(5) -0.05(3) 0.12(3) -0.09(2)
O6 0.100(11) 0.096(13) 0.103(14) 0.000 0.000 -0.003(9)
O9 0.08(3) 0.54(8) 0.06(2) 0.03(3) -0.016(18) -0.07(3)
C8 0.118(13) 0.120(15) 0.117(15) 0.018(9) -0.004(9) -0.001(9)
O1 0.12(2) 0.52(7) 0.16(4) 0.20(4) 0.04(2) 0.12(3)
C1 0.191(18) 0.204(17) 0.202(18) 0.002(9) 0.002(10) -0.004(10)
C9 0.132(13) 0.148(15) 0.148(15) 0.017(9) 0.015(9) -0.002(9)
N2 0.39(2) 0.39(2) 0.39(2) 0.004(9) 0.006(9) -0.004(8)
C2 0.20(2) 0.24(3) 0.22(3) 0.035(16) 0.01(2) -0.008(19)
C7 0.20(2) 0.26(3) 0.23(3) 0.08(3) 0.03(3) 0.00(2)
C6 0.22(2) 0.26(4) 0.24(4) 0.10(3) 0.04(3) 0.00(2)
C14 0.125(17) 0.18(3) 0.23(3) 0.09(2) 0.05(2) 0.00(2)
C4 0.223(18) 0.221(17) 0.226(17) 0.017(9) 0.004(10) -0.003(9)
C5 0.221(19) 0.24(3) 0.26(3) 0.08(2) 0.02(3) 0.01(2)
C10 0.13(2) 0.21(3) 0.22(3) 0.09(2) 0.04(2) 0.01(2)
C11 0.14(3) 0.25(3) 0.28(4) 0.11(3) 0.06(3) 0.00(3)
C13 0.130(17) 0.23(4) 0.26(4) 0.10(3) 0.06(3) -0.02(3)
C3 0.216(16) 0.220(17) 0.222(17) 0.015(9) 0.002(9) -0.001(9)
C15 0.39(2) 0.39(2) 0.40(2) 0.008(10) 0.008(9) 0.004(9)
C12 0.13(2) 0.25(4) 0.29(4) 0.12(3) 0.06(3) -0.02(3)
N4 0.40(3) 0.42(3) 0.43(4) 0.04(2) 0.05(3) 0.021(18)
C16 0.39(2) 0.39(2) 0.39(2) 0.006(9) 0.005(9) 0.004(9)
N3 0.42(3) 0.41(3) 0.43(4) 0.05(3) 0.06(3) 0.023(19)
N1 0.37(3) 0.38(3) 0.38(3) 0.010(18) 0.025(19) -0.023(16)

loop_
_atom_type_symbol
_atom_type_description
_atom_type_scat_dispersion_real
_atom_type_scat_dispersion_imag
_atom_type_scat_source
C C 0.0181 0.0091 'International Tables Vol C Tables 4.2.6.8 and 6.1.1.4'
H H 0.0000 0.0000 'International Tables Vol C Tables 4.2.6.8 and 6.1.1.4'
O O 0.0492 0.0322 'International Tables Vol C Tables 4.2.6.8 and 6.1.1.4'
N N 0.0311 0.0180 'International Tables Vol C Tables 4.2.6.8 and 6.1.1.4'
Zr Zr -0.1862 2.2449 'International Tables Vol C Tables 4.2.6.8 and 6.1.1.4'
I I -0.3257 6.8362 'International Tables Vol C Tables 4.2.6.8 and 6.1.1.4'
Co Co -2.3653 3.6143 'International Tables Vol C Tables 4.2.6.8 and 6.1.1.4'

loop_
_geom_angle_atom_site_label_1
_geom_angle_atom_site_label_2
_geom_angle_atom_site_label_3
_geom_angle
_geom_angle_site_symmetry_1
_geom_angle_site_symmetry_3
Zr2 Zr1 Zr2 60.02(16) . 6_556
Zr2 Zr1 Zr2 90.76(15) 5_666 .
Zr2 Zr1 Zr2 60.83(18) 2_665 .
Zr2 Zr1 Zr2 60.07(18) 2_665 5_666
Zr2 Zr1 Zr2 60.83(18) 5_666 6_556
Zr2 Zr1 Zr2 90.76(15) 2_665 6_556
O4 Zr1 Zr2 112.2(7) 8_665 2_665
O4 Zr1 Zr2 167.4(6) 3_556 6_556
O4 Zr1 Zr2 111.7(6) 8_665 6_556
O4 Zr1 Zr2 112.2(7) 3_556 5_666
O4 Zr1 Zr2 76.7(5) 3_556 2_665
O4 Zr1 Zr2 167.4(6) 8_665 .
O4 Zr1 Zr2 111.7(6) 3_556 .
O4 Zr1 Zr2 76.7(5) 8_665 5_666
O4 Zr1 O4 74.7(11) 8_665 3_556
O4 Zr1 O5 80.4(9) 3_556 .
O4 Zr1 O5 80.4(9) 8_665 6_556
O4 Zr1 O5 138.5(10) 8_665 .
O4 Zr1 O5 138.5(10) 3_556 6_556
O4 Zr1 O2 74.5(9) 3_556 .
O4 Zr1 O2 74.5(9) 8_665 6_556
O4 Zr1 O2 118.4(8) 3_556 6_556
O4 Zr1 O2 118.4(8) 8_665 .
O4 Zr1 O7 78.5(10) 3_556 5_666
O4 Zr1 O7 78.5(10) 8_665 5_666
O5 Zr1 Zr2 28.3(7) 6_556 5_666
O5 Zr1 Zr2 82.8(8) . 5_666
O5 Zr1 Zr2 88.1(7) . 6_556
O5 Zr1 Zr2 28.3(7) . 2_665
O5 Zr1 Zr2 38.1(7) . .
O5 Zr1 Zr2 82.8(8) 6_556 2_665
O5 Zr1 Zr2 88.1(7) 6_556 .
O5 Zr1 Zr2 38.1(7) 6_556 6_556
O5 Zr1 O5 98.0(14) 6_556 .
O5 Zr1 O7 64.2(10) . 5_666
O5 Zr1 O7 64.2(10) 6_556 5_666
O2 Zr1 Zr2 164.9(6) . 5_666
O2 Zr1 Zr2 74.1(6) 6_556 6_556
O2 Zr1 Zr2 164.8(6) 6_556 2_665
O2 Zr1 Zr2 109.8(7) 6_556 .
O2 Zr1 Zr2 110.6(7) 6_556 5_666
O2 Zr1 Zr2 110.6(7) . 2_665
O2 Zr1 Zr2 74.1(6) . .
O2 Zr1 Zr2 109.8(7) . 6_556
O2 Zr1 O5 85.1(10) . .
O2 Zr1 O5 147.0(10) 6_556 .
O2 Zr1 O5 85.1(10) 6_556 6_556
O2 Zr1 O5 147.0(10) . 6_556
O2 Zr1 O2 75.5(14) 6_556 .
O2 Zr1 O7 142.0(7) 6_556 5_666
O2 Zr1 O7 142.0(7) . 5_666
O7 Zr1 Zr2 91.9(9) 5_666 .
O7 Zr1 Zr2 91.9(9) 5_666 6_556
O7 Zr1 Zr2 35.9(6) 5_666 2_665
O7 Zr1 Zr2 35.9(6) 5_666 5_666
O6 Zr1 Zr2 88.6(8) . 2_665
O6 Zr1 Zr2 88.6(8) . 5_666
O6 Zr1 Zr2 34.0(4) . 6_556
O6 Zr1 Zr2 34.0(4) . .
O6 Zr1 O4 142.4(6) . 3_556
O6 Zr1 O4 142.4(6) . 8_665
O6 Zr1 O5 71.2(9) . .
O6 Zr1 O5 71.2(9) . 6_556
O6 Zr1 O2 78.9(9) . 6_556
O6 Zr1 O2 78.9(9) . .
O6 Zr1 O7 109.0(15) . 5_666
Zr1 Zr2 Zr1 89.24(15) 5_666 .
Zr1 Zr2 Zr2 59.55(14) . 2_665
Zr1 Zr2 Zr2 59.96(9) 5_666 6_556
Zr1 Zr2 Zr2 59.99(8) . 6_556
Zr1 Zr2 Zr2 59.63(15) 5_666 2_665
Zr2 Zr2 Zr2 90.0 6_556 2_665
O3 Zr2 Zr1 159.2(6) 4_556 .
O3 Zr2 Zr1 70.1(6) 4_556 5_666
O3 Zr2 Zr2 105.5(7) 4_556 2_665
O3 Zr2 Zr2 108.9(7) 4_556 6_556
O5 Zr2 Zr1 81.5(8) . 5_666
O5 Zr2 Zr1 35.0(8) 2_665 5_666
O5 Zr2 Zr1 38.7(7) . .
O5 Zr2 Zr1 86.3(8) 2_665 .
O5 Zr2 Zr2 26.8(7) . 2_665
O5 Zr2 Zr2 32.6(7) 2_665 2_665
O5 Zr2 Zr2 88.6(7) . 6_556
O5 Zr2 Zr2 88.3(9) 2_665 6_556
O5 Zr2 O3 130.9(11) . 4_556
O5 Zr2 O3 75.3(10) 2_665 4_556
O5 Zr2 O5 59.3(12) 2_665 .
O5 Zr2 O7 77.6(13) 2_665 .
O5 Zr2 O8 147.4(10) 2_665 .
O5 Zr2 O6 104.5(13) 2_665 .
O5 Zr2 O9 80.8(14) 2_665 .
O5 Zr2 O1 140.5(12) 2_665 .
O5 Zr2 O1 85.1(11) . .
O7 Zr2 Zr1 42.6(10) . 5_666
O7 Zr2 Zr1 91.0(11) . .
O7 Zr2 Zr2 96.7(12) . 2_665
O7 Zr2 Zr2 33.2(9) . 6_556
O7 Zr2 O3 75.7(12) . 4_556
O7 Zr2 O5 108.9(15) . .
O7 Zr2 O8 77.4(15) . .
O7 Zr2 O9 146.3(11) . .
O7 Zr2 O1 134.7(14) . .
O8 Zr2 Zr1 114.7(11) . .
O8 Zr2 Zr1 116.6(8) . 5_666
O8 Zr2 Zr2 172.0(12) . 2_665
O8 Zr2 Zr2 82.1(11) . 6_556
O8 Zr2 O3 78.5(12) . 4_556
O8 Zr2 O5 150.5(12) . .
O8 Zr2 O9 110.2(16) . .
O8 Zr2 O1 71.7(11) . .
O6 Zr2 Zr1 87.2(8) . 5_666
O6 Zr2 Zr1 35.9(9) . .
O6 Zr2 Zr2 32.9(8) . 6_556
O6 Zr2 Zr2 88.9(9) . 2_665
O6 Zr2 O3 140.3(11) . 4_556
O6 Zr2 O5 73.7(12) . .
O6 Zr2 O7 65.8(12) . .
O6 Zr2 O8 83.7(14) . .
O6 Zr2 O9 145.8(10) . .
O6 Zr2 O1 78.3(11) . .
O9 Zr2 Zr1 113.2(8) . .
O9 Zr2 Zr1 111.6(11) . 5_666
O9 Zr2 Zr2 77.7(11) . 2_665
O9 Zr2 Zr2 167.7(11) . 6_556
O9 Zr2 O3 73.9(10) . 4_556
O9 Zr2 O5 80.9(12) . .
O9 Zr2 O1 77.0(13) . .
O1 Zr2 Zr1 162.6(6) . 5_666
O1 Zr2 Zr1 73.4(6) . .
O1 Zr2 Zr2 109.9(9) . 2_665
O1 Zr2 Zr2 108.8(9) . 6_556
O1 Zr2 O3 127.3(9) . 4_556
C8 O4 Zr1 133.4(13) . 3_546
C8 O3 Zr2 141.8(16) . 4_456
Zr2 O5 Zr1 116.7(13) 2_665 .
Zr2 O5 Zr1 103.3(12) . .
Zr2 O5 Zr2 120.7(12) 2_665 .
C1 O2 Zr1 137.1(15) . .
Zr2 O7 Zr1 101.5(14) . 5_666
Zr2 O7 Zr1 101.5(14) 6_556 5_666
Zr2 O7 Zr2 113.5(19) . 6_556
Zr2 O6 Zr1 110.1(10) . .
Zr2 O6 Zr1 110.1(10) 6_556 .
Zr2 O6 Zr2 114.2(15) . 6_556
O4 C8 C9 120.3(14) . .
O3 C8 O4 117.8(14) . .
O3 C8 C9 122.0(15) . .
C1 O1 Zr2 137.7(16) . .
O2 C1 C2 119.8(15) . .
O1 C1 O2 117.6(14) . .
O1 C1 C2 122.6(16) . .
C14 C9 C8 118.4(11) . .
C10 C9 C8 120.7(11) . .
C10 C9 C14 120.9(7) . .
C16 N2 C15 107.1(6) . .
N1 N2 C15 129(4) . .
N1 N2 C16 124(4) . .
C7 C2 C1 118.2(12) . .
C3 C2 C1 120.9(12) . .
C3 C2 C7 120.9(7) . .
C2 C7 H7 120.2 . .
C2 C7 C6 119.7(7) . .
C6 C7 H7 120.2 . .
C7 C6 H6 120.1 . .
C5 C6 C7 119.8(7) . .
C5 C6 H6 120.1 . .
C9 C14 H14 120.2 . .
C9 C14 C13 119.6(7) . .
C13 C14 H14 120.2 . .
C5 C4 H4 120.1 . .
C5 C4 C3 119.8(7) . .
C3 C4 H4 120.1 . .
C4 C5 C6 120.3(7) . .
C15 C5 C6 123(2) . .
C15 C5 C4 116(2) . .
C9 C10 H10 120.1 . .
C9 C10 C11 119.7(7) . .
C11 C10 H10 120.1 . .
C10 C11 H11 119.9 . .
C10 C11 C12 120.1(7) . .
C12 C11 H11 119.9 . .
C14 C13 H13 119.9 . .
C14 C13 C12 120.2(7) . .
C12 C13 H13 119.9 . .
C2 C3 C4 119.5(7) . .
C2 C3 H3 120.2 . .
C4 C3 H3 120.2 . .
C5 C15 N2 126.2(15) . .
C5 C15 N3 124.8(14) . .
N3 C15 N2 109.0(6) . .
C11 C12 C13 119.5(7) . .
C16 C12 C11 121.2(11) . .
C16 C12 C13 119.3(11) . .
C16 N4 N3 107.0(6) . .
C12 C16 N2 126.9(13) . .
N4 C16 N2 109.6(6) . .
N4 C16 C12 123.5(13) . .
C15 N3 N4 107.3(6) . .

loop_
_geom_bond_atom_site_label_1
_geom_bond_atom_site_label_2
_geom_bond_distance
_geom_bond_site_symmetry_2
Zr1 Zr2 3.496(7) 2_665
Zr1 Zr2 3.498(6) 6_556
Zr1 Zr2 3.498(6) .
Zr1 Zr2 3.496(7) 5_666
Zr1 O4 2.201(18) 8_665
Zr1 O4 2.201(18) 3_556
Zr1 O5 2.25(3) .
Zr1 O5 2.25(3) 6_556
Zr1 O2 2.23(2) .
Zr1 O2 2.23(2) 6_556
Zr1 O7 2.41(4) 5_666
Zr1 O6 2.18(3) .
Zr2 Zr1 3.496(7) 5_666
Zr2 Zr2 3.541(10) 2_665
Zr2 Zr2 3.499(9) 6_556
Zr2 O3 2.25(2) 4_556
Zr2 O5 2.22(3) .
Zr2 O5 1.85(3) 2_665
Zr2 O7 2.09(2) .
Zr2 O8 2.19(3) .
Zr2 O6 2.084(18) .
Zr2 O9 2.21(3) .
Zr2 O1 2.24(3) .
O4 Zr1 2.201(18) 3_546
O4 C8 1.305(16) .
O3 Zr2 2.25(2) 4_456
O3 C8 1.295(15) .
O5 Zr2 1.85(3) 2_665
O2 C1 1.314(16) .
O7 Zr1 2.41(4) 5_666
O7 Zr2 2.09(2) 6_556
O6 Zr2 2.084(18) 6_556
C8 C9 1.451(9) .
O1 C1 1.311(16) .
C1 C2 1.452(9) .
C9 C14 1.420(8) .
C9 C10 1.414(8) .
N2 C15 1.349(9) .
N2 C16 1.339(9) .
N2 N1 1.09(8) .
C2 C7 1.418(8) .
C2 C3 1.415(8) .
C7 H7 0.9500 .
C7 C6 1.426(9) .
C6 H6 0.9500 .
C6 C5 1.423(9) .
C14 H14 0.9500 .
C14 C13 1.423(8) .
C4 H4 0.9500 .
C4 C5 1.420(9) .
C4 C3 1.432(9) .
C5 C15 1.301(13) .
C10 H10 0.9500 .
C10 C11 1.425(8) .
C11 H11 0.9500 .
C11 C12 1.428(8) .
C13 H13 0.9500 .
C13 C12 1.431(8) .
C3 H3 0.9500 .
C15 N3 1.340(9) .
C12 C16 1.337(11) .
N4 C16 1.337(9) .
N4 N3 1.373(9) .
